data_7720897
loop_
_publ_author_name
'Dong, Zheting'
'Chang, Ai'
'Luo, Chun-Ru'
'Sun, Xiaohan'
'Xu, Yuangang'
'Wang, Pengcheng'
'Lu, Guo-Ping'

_publ_section_title
;
 Hypergolic metal-organic frameworks and metal coordination complexes
 constructed by dicyandiamide and imidazole derivatives.
;
_journal_issue 17
_journal_name_full 'Dalton transactions (Cambridge, England : 2003)'
_journal_page_first 6976
_journal_page_last 6985
_journal_paper_doi 10.1039/d6dt00163g
_journal_volume 55
_journal_year 2026
_chemical_formula_sum 'C28 H24 Cu N20 Ni'
_chemical_formula_weight 762.920
_space_group_IT_number 64
_space_group_name_Hall '-C 2ac 2'
_space_group_name_H-M_alt 'C m c e'
_symmetry_cell_setting orthorhombic
_symmetry_Int_Tables_number 64
_symmetry_space_group_name_Hall '-C 2ac 2'
_symmetry_space_group_name_H-M 'C m c e'
_audit_creation_date 2026-04-02
_audit_creation_method
;
Olex2 1.5

(compiled 2026.03.20 svn.r2bc28608 for OlexSys, GUI svn.r7530)


;
_audit_update_record 2026-04-02
_cell_angle_alpha 90.000
_cell_angle_beta 90.000
_cell_angle_gamma 90.000
_cell_formula_units_Z 2
_cell_length_a 7.2939(4)
_cell_length_b 16.6232(12)
_cell_length_c 14.1917(10)
_cell_volume 1720.7(2)
_refine_ls_R_factor_all 0.054
_cod_data_source_file d6dt00163g2.cif
_cod_data_source_block hmof-7
_cod_depositor_comments 'Adding full bibliography for 7720890--7720903.cif.'
_cod_original_sg_symbol_Hall -C_2bc_2
_cod_original_sg_symbol_H-M 'C m c a'
_cod_database_code 7720897

loop_
_symmetry_equiv_pos_site_id
_symmetry_equiv_pos_as_xyz
1 x,y,z
2 -x,1/2-y,1/2+z
3 x,-y,-z
4 -x,1/2+y,1/2-z
5 -x,-y,-z
6 x,1/2+y,1/2-z
7 -x,y,z
8 x,1/2-y,1/2+z
9 1/2+x,1/2+y,z
10 1/2-x,1-y,1/2+z
11 1/2+x,1/2-y,-z
12 1/2-x,1+y,1/2-z
13 1/2-x,1/2-y,-z
14 1/2+x,1+y,1/2-z
15 1/2-x,1/2+y,z
16 1/2+x,1-y,1/2+z

loop_
_atom_site_aniso_label
_atom_site_aniso_U_11
_atom_site_aniso_U_22
_atom_site_aniso_U_33
_atom_site_aniso_U_12
_atom_site_aniso_U_13
_atom_site_aniso_U_23
Cu1 0.0279(3) 0.0416(4) 0.0401(4) 0.00000 0.00000 0.0012(3)
Ni1 0.0279(3) 0.0416(4) 0.0401(4) 0.00000 0.00000 0.0012(3)
N1 0.0543(19) 0.0414(17) 0.0420(17) 0.00000 0.00000 0.0017(14)
N2 0.0427(17) 0.0421(18) 0.0409(17) 0.00000 0.00000 0.0028(14)
N3 0.0377(13) 0.0729(18) 0.0572(15) 0.0003(12) 0.0017(11) -0.0014(13)
N4 0.0438(19) 0.061(2) 0.058(2) 0.00000 0.00000 0.0237(18)
C1 0.128(5) 0.050(3) 0.056(3) 0.00000 0.00000 -0.004(2)
C2 0.069(3) 0.042(2) 0.054(3) 0.00000 0.00000 -0.0007(19)
C3 0.042(2) 0.047(2) 0.041(2) 0.00000 0.00000 0.0073(17)
C4 0.109(4) 0.047(3) 0.041(2) 0.00000 0.00000 0.0072(19)
C5 0.105(4) 0.044(3) 0.045(2) 0.00000 0.00000 0.0063(18)
C6 0.0427(15) 0.0449(15) 0.0378(13) 0.0084(12) -0.0061(11) 0.0011(11)

loop_
_atom_site_label
_atom_site_type_symbol
_atom_site_fract_x
_atom_site_fract_y
_atom_site_fract_z
_atom_site_occupancy
_atom_site_symmetry_multiplicity
_atom_site_Wyckoff_symbol
_atom_site_attached_hydrogens
_atom_site_calc_flag
_atom_site_thermal_displace_type
_atom_site_U_iso_or_equiv
_atom_site_disorder_assembly
_atom_site_disorder_group
Cu1 Cu 0.0000 0.5000 0.5000 0.500 4 a ? d Uani 0.0365(2) ? ?
Ni1 Ni 0.0000 0.5000 0.5000 0.500 4 a ? d Uani 0.0365(2) ? ?
N1 N 0.0000 0.3554(2) 0.2590(2) 1.000 8 f ? d Uani 0.0459(8) ? ?
N2 N 0.0000 0.4470(2) 0.3709(2) 1.000 8 f ? d Uani 0.0419(7) ? ?
N3 N 0.2069(3) 0.5808(2) 0.4531(2) 1.000 16 g ? d Uani 0.0560(7) ? ?
N4 N 0.5000 0.6352(2) 0.3967(2) 1.000 8 f ? d Uani 0.0541(9) ? ?
C1 C 0.0000 0.2641(3) 0.1289(4) 1.000 8 f ? d Uani 0.0783(16) ? ?
H1A H 0.0000 0.3072 0.0860 1.000 8 f ? calc Uiso 0.09400 A -1
H1B H 0.0000 0.2109 0.1066 1.000 8 f ? calc Uiso 0.09400 A -1
C2 C 0.0000 0.2780(3) 0.2174(3) 1.000 8 f ? d Uani 0.0551(11) A -1
H2 H 0.0000 0.2333 0.2580 1.000 8 f ? calc Uiso 0.06600 A -1
C3 C 0.0000 0.3701(2) 0.3529(3) 1.000 8 f ? d Uani 0.0435(9) A -1
H3 H 0.0000 0.3298 0.3993 1.000 8 f ? calc Uiso 0.05200 ? ?
C4 C 0.0000 0.4291(3) 0.2159(3) 1.000 8 f ? d Uani 0.0656(13) ? ?
H4 H 0.0000 0.4391 0.1507 1.000 8 f ? calc Uiso 0.07900 ? ?
C5 C 0.0000 0.4844(3) 0.2851(3) 1.000 8 f ? d Uani 0.0647(13) ? ?
H5 H 0.0000 0.5404 0.2759 1.000 8 f ? calc Uiso 0.07800 ? ?
C6 C 0.3468(4) 0.6043(2) 0.4285(2) 1.000 16 g ? d Uani 0.0418(6) ? ?

loop_
_atom_type_symbol
_atom_type_oxidation_number
_atom_type_radius_bond
Mn ? ?
N ? ?
C ? ?
H ? ?
Cu ? ?
N ? ?
C ? ?
Fe ? ?
N ? ?
C ? ?
H ? ?
Co ? ?
N ? ?
C ? ?
H ? ?
Ni ? ?
N ? ?
C ? ?
H ? ?
C ? ?
H ? ?
Cu ? ?
N ? ?
Co ? ?
Cu ? ?
N ? ?
C ? ?
H ? ?
Cu ? ?
Ni ? ?
N ? ?
C ? ?
H ? ?

loop_
_geom_angle_atom_site_label_1
_geom_angle_atom_site_label_2
_geom_angle_atom_site_label_3
_geom_angle_site_symmetry_1
_geom_angle_site_symmetry_2
_geom_angle_site_symmetry_3
_geom_angle
_geom_angle_publ_flag
N2 Cu1 N2 . . 5_566 180.00 no
N2 Cu1 N3 . . . 89.55(9) no
N2 Cu1 N3 5_566 . . 90.45(9) no
N2 Cu1 N3 . . 5_566 90.45(9) no
N2 Cu1 N3 5_566 . 5_566 89.55(9) no
N2 Cu1 N3 5_566 . 7 90.45(9) no
N2 Cu1 N3 . . 7 89.55(9) no
N2 Cu1 N3 . . 3_566 90.45(9) no
N2 Cu1 N3 5_566 . 3_566 89.55(9) no
N3 Cu1 N3 . . 7 90.39(13) no
N3 Cu1 N3 7 . 3_566 180.00(13) no
N3 Cu1 N3 . . 5_566 180.00 no
N3 Cu1 N3 . . 3_566 89.61(13) no
N3 Cu1 N3 5_566 . 3_566 90.39(13) no
N3 Cu1 N3 5_566 . 7 89.61(13) no
C3 N1 C2 . . . 125.0(3) no
C3 N1 C4 . . . 106.2(3) no
C4 N1 C2 . . . 128.8(3) no
C3 N2 Cu1 . . . 127.0(3) no
C3 N2 C5 . . . 105.7(3) no
C5 N2 Cu1 . . . 127.3(3) no
C6 N3 Cu1 . . . 160.3(2) no
C6 N4 C6 7_655 . . 117.1(3) no
H1A C1 H1B . . . 120.00 no
C2 C1 H1A . . . 120.00 no
C2 C1 H1B . . . 120.00 no
N1 C2 H2 . . . 117.50 no
C1 C2 N1 . . . 125.0(4) no
C1 C2 H2 . . . 117.50 no
N1 C3 H3 . . . 124.10 no
N2 C3 N1 . . . 111.7(3) no
N2 C3 H3 . . . 124.10 no
N1 C4 H4 . . . 126.70 no
C5 C4 N1 . . . 106.5(4) no
C5 C4 H4 . . . 126.70 no
N2 C5 H5 . . . 125.00 no
C4 C5 N2 . . . 109.9(4) no
C4 C5 H5 . . . 125.00 no
N3 C6 N4 . . . 175.8(3) no

loop_
_geom_bond_atom_site_label_1
_geom_bond_atom_site_label_2
_geom_bond_site_symmetry_1
_geom_bond_site_symmetry_2
_geom_bond_distance
_geom_bond_publ_flag
Cu1 N2 . . 2.033(3) no
Cu1 N2 . 5_566 2.033(3) no
Cu1 N3 . . 2.127(3) no
Cu1 N3 . 5_566 2.127(3) no
Cu1 N3 . 7 2.127(3) no
Cu1 N3 . 3_566 2.127(3) no
N1 C2 . . 1.417(5) no
N1 C3 . . 1.354(5) no
N1 C4 . . 1.370(5) no
N2 C3 . . 1.303(5) no
N2 C5 . . 1.367(5) no
N3 C6 . . 1.147(4) no
N4 C6 . . 1.310(3) no
N4 C6 . 7_655 1.310(3) no
C1 H1A . . 0.9400 no
C1 H1B . . 0.9400 no
C1 C2 . . 1.277(6) no
C2 H2 . . 0.9400 no
C3 H3 . . 0.9400 no
C4 H4 . . 0.9400 no
C4 C5 . . 1.345(6) no
C5 H5 . . 0.9400 no

loop_
_geom_torsion_atom_site_label_1
_geom_torsion_atom_site_label_2
_geom_torsion_atom_site_label_3
_geom_torsion_atom_site_label_4
_geom_torsion_site_symmetry_1
_geom_torsion_site_symmetry_2
_geom_torsion_site_symmetry_3
_geom_torsion_site_symmetry_4
_geom_torsion
_geom_torsion_publ_flag
Cu1 N2 C3 N1 . . . . 180.0() no
Cu1 N2 C5 C4 . . . . 180.0() no
N1 C4 C5 N2 . . . . 0.0() no
C2 N1 C3 N2 . . . . 180.0() no
C2 N1 C4 C5 . . . . 180.0() no
C3 N1 C2 C1 . . . . 180.0() no
C3 N1 C4 C5 . . . . 0.0() no
C3 N2 C5 C4 . . . . 0.0() no
C4 N1 C2 C1 . . . . 0.0() no
C4 N1 C3 N2 . . . . 0.0() no
C5 N2 C3 N1 . . . . 0.0() no
